data_4100987
loop_
_publ_author_name
'Borst, Mark L. G.'
'Bulo, Rosa E.'
'Gibney, Daniele J.'
'Alem, Yonathan'
'de Kanter, Franciscus J. J.'
'Ehlers, Andreas W.'
'Schakel, Marius'
'Lutz, Martin'
'Spek, Anthony L.'
'Lammertsma, Koop'

_publ_section_title
;
3H-Benzophosphepine Complexes: Versatile
Phosphinidene Precursors
;
_journal_name_full 'Journal of the American Chemical Society'
_journal_year 2005
_chemical_formula_moiety 'C21 H16 Mn O2 P'
_chemical_formula_sum 'C21 H16 Mn O2 P'
_chemical_formula_weight 386.25
_space_group_IT_number 2
_space_group_name_Hall '-P 1'
_space_group_name_H-M_alt 'P -1'
_symmetry_cell_setting triclinic
_symmetry_space_group_name_Hall '-P 1'
_symmetry_space_group_name_H-M 'P -1'
_cell_angle_alpha 110.0434(9)
_cell_angle_beta 95.2573(10)
_cell_angle_gamma 105.1996(8)
_cell_formula_units_Z 2
_cell_length_a 9.2488(1)
_cell_length_b 10.0296(1)
_cell_length_c 10.8435(2)
_cell_measurement_temperature 150(2)
_cell_volume 893.42(2)
_diffrn_ambient_temperature 150(2)
_exptl_crystal_density_diffrn 1.436
_cod_database_code 4100987

loop_
_symmetry_equiv_pos_as_xyz
'x, y, z'
'-x, -y, -z'

loop_
_atom_site_label
_atom_site_type_symbol
_atom_site_fract_x
_atom_site_fract_y
_atom_site_fract_z
_atom_site_U_iso_or_equiv
_atom_site_adp_type
_atom_site_occupancy
_atom_site_symmetry_multiplicity
_atom_site_calc_flag
_atom_site_refinement_flags
_atom_site_disorder_assembly
_atom_site_disorder_group
Mn1 Mn 0.33152(3) 0.27856(3) 0.22024(2) 0.02536(8) Uani 1 1 d . . .
P1 P 0.54654(5) 0.23479(5) 0.18006(4) 0.02446(10) Uani 1 1 d . . .
O1 O 0.38027(18) 0.28820(17) 0.49394(13) 0.0512(4) Uani 1 1 d . . .
O2 O 0.15097(14) -0.03824(14) 0.10940(13) 0.0412(3) Uani 1 1 d . . .
C1 C 0.71354(18) 0.36717(18) 0.17083(16) 0.0263(3) Uani 1 1 d . . .
C2 C 0.6422(2) 0.2654(2) 0.05257(18) 0.0336(4) Uani 1 1 d . . .
H2 H 0.646(2) 0.236(2) -0.037(2) 0.046(6) Uiso 1 1 d . . .
C3 C 0.83998(18) 0.50341(18) 0.24245(16) 0.0265(3) Uani 1 1 d . . .
C4 C 0.9286(2) 0.5750(2) 0.17238(19) 0.0339(4) Uani 1 1 d . . .
H4 H 0.9056 0.5350 0.0772 0.041 Uiso 1 1 calc R . .
C5 C 1.0494(2) 0.7036(2) 0.2407(2) 0.0464(5) Uani 1 1 d . . .
H5 H 1.1096 0.7519 0.1926 0.056 Uiso 1 1 calc R . .
C6 C 1.0828(2) 0.7620(2) 0.3782(3) 0.0540(6) Uani 1 1 d . . .
H6 H 1.1663 0.8507 0.4250 0.065 Uiso 1 1 calc R . .
C7 C 0.9958(2) 0.6926(2) 0.4486(2) 0.0517(5) Uani 1 1 d . . .
H7 H 1.0194 0.7336 0.5438 0.062 Uiso 1 1 calc R . .
C8 C 0.8745(2) 0.5638(2) 0.38133(18) 0.0371(4) Uani 1 1 d . . .
H8 H 0.8146 0.5165 0.4302 0.044 Uiso 1 1 calc R . .
C9 C 0.61061(18) 0.09650(17) 0.22552(15) 0.0255(3) Uani 1 1 d . . .
C10 C 0.7462(2) 0.0699(2) 0.19699(17) 0.0333(4) Uani 1 1 d . . .
H10 H 0.8057 0.1222 0.1512 0.040 Uiso 1 1 calc R . .
C11 C 0.7955(2) -0.0322(2) 0.23450(19) 0.0390(4) Uani 1 1 d . . .
H11 H 0.8888 -0.0489 0.2147 0.047 Uiso 1 1 calc R . .
C12 C 0.7100(2) -0.1101(2) 0.30058(18) 0.0370(4) Uani 1 1 d . . .
H12 H 0.7444 -0.1798 0.3264 0.044 Uiso 1 1 calc R . .
C13 C 0.5745(2) -0.08569(19) 0.32870(17) 0.0333(4) Uani 1 1 d . . .
H13 H 0.5149 -0.1394 0.3734 0.040 Uiso 1 1 calc R . .
C14 C 0.52485(19) 0.01704(19) 0.29191(16) 0.0293(4) Uani 1 1 d . . .
H14 H 0.4316 0.0334 0.3121 0.035 Uiso 1 1 calc R . .
C15 C 0.3637(2) 0.28323(19) 0.38524(18) 0.0326(4) Uani 1 1 d . . .
C16 C 0.22593(18) 0.0868(2) 0.15387(17) 0.0290(4) Uani 1 1 d . . .
C17 C 0.1710(2) 0.3176(2) 0.0943(2) 0.0477(6) Uani 1 1 d . . .
H17 H 0.100(3) 0.242(3) 0.029(2) 0.057(7) Uiso 1 1 d . . .
C18 C 0.3199(2) 0.3781(2) 0.0758(2) 0.0407(5) Uani 1 1 d . . .
H18 H 0.358(2) 0.349(2) 0.000(2) 0.037(5) Uiso 1 1 d . . .
C19 C 0.4036(2) 0.4905(2) 0.2008(2) 0.0362(4) Uani 1 1 d . . .
H19 H 0.509(2) 0.549(2) 0.221(2) 0.045(6) Uiso 1 1 d . . .
C20 C 0.3071(2) 0.4978(2) 0.2930(2) 0.0420(5) Uani 1 1 d . . .
H20 H 0.332(2) 0.563(2) 0.385(2) 0.044(6) Uiso 1 1 d . . .
C21 C 0.1638(2) 0.3906(2) 0.2283(3) 0.0474(5) Uani 1 1 d . . .
H21 H 0.081(2) 0.365(2) 0.268(2) 0.047(6) Uiso 1 1 d . . .

loop_
_atom_site_aniso_label
_atom_site_aniso_U_11
_atom_site_aniso_U_22
_atom_site_aniso_U_33
_atom_site_aniso_U_23
_atom_site_aniso_U_13
_atom_site_aniso_U_12
Mn1 0.02275(14) 0.02410(15) 0.03059(15) 0.01304(11) 0.00075(10) 0.00759(10)
P1 0.0241(2) 0.0231(2) 0.0260(2) 0.01021(17) 0.00306(16) 0.00647(17)
O1 0.0729(10) 0.0607(10) 0.0306(7) 0.0179(7) 0.0098(7) 0.0376(8)
O2 0.0364(7) 0.0303(7) 0.0525(8) 0.0194(6) 0.0034(6) 0.0005(6)
C1 0.0264(8) 0.0281(9) 0.0311(9) 0.0157(7) 0.0099(7) 0.0117(7)
C2 0.0399(10) 0.0361(10) 0.0286(9) 0.0148(8) 0.0101(8) 0.0137(8)
C3 0.0241(8) 0.0260(9) 0.0362(9) 0.0163(7) 0.0087(7) 0.0120(7)
C4 0.0316(9) 0.0381(10) 0.0472(10) 0.0288(9) 0.0113(8) 0.0172(8)
C5 0.0329(10) 0.0403(11) 0.0821(16) 0.0421(12) 0.0153(10) 0.0110(9)
C6 0.0373(11) 0.0312(11) 0.0824(17) 0.0196(11) -0.0029(11) 0.0006(9)
C7 0.0510(13) 0.0410(12) 0.0466(12) 0.0061(10) -0.0028(10) 0.0064(10)
C8 0.0372(10) 0.0351(10) 0.0378(10) 0.0139(8) 0.0089(8) 0.0092(8)
C9 0.0280(8) 0.0201(8) 0.0247(8) 0.0055(7) 0.0014(6) 0.0069(7)
C10 0.0321(9) 0.0304(10) 0.0375(10) 0.0125(8) 0.0086(8) 0.0103(8)
C11 0.0351(10) 0.0369(11) 0.0491(11) 0.0146(9) 0.0108(8) 0.0194(9)
C12 0.0434(11) 0.0307(10) 0.0408(10) 0.0137(8) 0.0046(8) 0.0190(8)
C13 0.0400(10) 0.0273(9) 0.0359(9) 0.0149(8) 0.0069(8) 0.0124(8)
C14 0.0301(9) 0.0267(9) 0.0324(9) 0.0112(7) 0.0060(7) 0.0112(7)
C15 0.0341(9) 0.0306(10) 0.0365(10) 0.0111(8) 0.0061(8) 0.0181(8)
C16 0.0250(8) 0.0336(10) 0.0332(9) 0.0182(8) 0.0047(7) 0.0101(7)
C17 0.0363(11) 0.0379(12) 0.0666(15) 0.0303(11) -0.0194(10) 0.0042(9)
C18 0.0507(12) 0.0374(11) 0.0420(11) 0.0252(9) 0.0019(9) 0.0158(9)
C19 0.0329(10) 0.0251(9) 0.0533(12) 0.0208(9) 0.0014(9) 0.0079(8)
C20 0.0485(12) 0.0329(11) 0.0528(13) 0.0174(10) 0.0090(10) 0.0248(9)
C21 0.0324(11) 0.0508(13) 0.0782(16) 0.0398(12) 0.0118(11) 0.0233(10)

loop_
_geom_bond_atom_site_label_1
_geom_bond_atom_site_label_2
_geom_bond_distance
_geom_bond_site_symmetry_2
_geom_bond_publ_flag
Mn1 C16 1.7633(18) . ?
Mn1 C15 1.7691(18) . ?
Mn1 C17 2.1265(18) . ?
Mn1 C21 2.1329(19) . ?
Mn1 C18 2.1354(18) . ?
Mn1 C19 2.1440(17) . ?
Mn1 C20 2.1474(19) . ?
Mn1 P1 2.1961(5) . ?
P1 C2 1.7781(18) . ?
P1 C1 1.7896(16) . ?
P1 C9 1.8341(16) . ?
O1 C15 1.157(2) . ?
O2 C16 1.163(2) . ?
C1 C2 1.310(2) . ?
C1 C3 1.451(2) . ?
C2 H2 0.92(2) . ?
C3 C8 1.386(2) . ?
C3 C4 1.394(2) . ?
C4 C5 1.378(3) . ?
C4 H4 0.9500 . ?
C5 C6 1.372(3) . ?
C5 H5 0.9500 . ?
C6 C7 1.378(3) . ?
C6 H6 0.9500 . ?
C7 C8 1.380(3) . ?
C7 H7 0.9500 . ?
C8 H8 0.9500 . ?
C9 C10 1.389(2) . ?
C9 C14 1.396(2) . ?
C10 C11 1.385(2) . ?
C10 H10 0.9500 . ?
C11 C12 1.383(3) . ?
C11 H11 0.9500 . ?
C12 C13 1.380(3) . ?
C12 H12 0.9500 . ?
C13 C14 1.389(2) . ?
C13 H13 0.9500 . ?
C14 H14 0.9500 . ?
C17 C21 1.402(3) . ?
C17 C18 1.415(3) . ?
C17 H17 0.89(2) . ?
C18 C19 1.418(3) . ?
C18 H18 0.912(19) . ?
C19 C20 1.396(3) . ?
C19 H19 0.96(2) . ?
C20 C21 1.404(3) . ?
C20 H20 0.95(2) . ?
C21 H21 0.94(2) . ?
